data_7240101
loop_
_publ_author_name
'Barboza, Cristina A.'
'Gawrys, Pawel'
'Banasiewicz, Marzena'
'Suwinska, Kinga'
'Sobolewski, Andrzej L.'

_publ_section_title
;
 Photophysical transformations induced by chemical substitution to
 salicylaldimines.
;
_journal_issue 12
_journal_name_full 'Physical chemistry chemical physics : PCCP'
_journal_page_first 6698
_journal_page_last 6705
_journal_paper_doi 10.1039/d0cp00110d
_journal_volume 22
_journal_year 2020
_chemical_formula_moiety 'C15 H18 N4 O'
_chemical_formula_sum 'C15 H18 N4 O'
_chemical_formula_weight 270.33
_space_group_crystal_system monoclinic
_space_group_IT_number 14
_space_group_name_Hall '-P 2ybc'
_space_group_name_H-M_alt 'P 1 21/c 1'
_atom_sites_solution_hydrogens geom
_audit_creation_method SHELXL-2018/3
_audit_update_record
;
2019-05-27 deposited with the CCDC.	2020-03-08 downloaded from the CCDC.
;
_cell_angle_alpha 90
_cell_angle_beta 95.31(3)
_cell_angle_gamma 90
_cell_formula_units_Z 4
_cell_length_a 7.175(3)
_cell_length_b 14.950(8)
_cell_length_c 13.418(12)
_cell_measurement_reflns_used 7580
_cell_measurement_temperature 293(2)
_cell_measurement_theta_max 58.1072
_cell_measurement_theta_min 4.4399
_cell_volume 1433.1(16)
_computing_cell_refinement 'SAINT V8.35A (Bruker AXS Inc., 2015)'
_computing_data_collection 'Bruker Instrument Service v4.2.9'
_computing_data_reduction 'SAINT V8.35A (Bruker AXS Inc., 2015)'
_computing_structure_refinement 'SHELXL-2018/3 (Sheldrick, 2018)'
_computing_structure_solution 'SHELXT 2014/5 (Sheldrick, 2014)'
_diffrn_ambient_temperature 293(2)
_diffrn_detector_area_resol_mean 10.4167
_diffrn_measured_fraction_theta_full 0.991
_diffrn_measured_fraction_theta_max 0.991
_diffrn_measurement_device_type 'D8 VENTURE DUO'
_diffrn_measurement_method 'phi and omega scans'
_diffrn_radiation_type CuK\a
_diffrn_radiation_wavelength 1.54184
_diffrn_reflns_av_R_equivalents 0.0823
_diffrn_reflns_av_unetI/netI 0.0395
_diffrn_reflns_Laue_measured_fraction_full 0.991
_diffrn_reflns_Laue_measured_fraction_max 0.991
_diffrn_reflns_limit_h_max 8
_diffrn_reflns_limit_h_min -8
_diffrn_reflns_limit_k_max 16
_diffrn_reflns_limit_k_min -16
_diffrn_reflns_limit_l_max 15
_diffrn_reflns_limit_l_min -15
_diffrn_reflns_number 29516
_diffrn_reflns_point_group_measured_fraction_full 0.991
_diffrn_reflns_point_group_measured_fraction_max 0.991
_diffrn_reflns_theta_full 60.266
_diffrn_reflns_theta_max 60.266
_diffrn_reflns_theta_min 4.438
_diffrn_source I\mS
_exptl_absorpt_coefficient_mu 0.658
_exptl_absorpt_correction_T_max 0.96
_exptl_absorpt_correction_T_min 0.87
_exptl_absorpt_correction_type multi-scan
_exptl_absorpt_process_details
;
SADABS-2016/2 - Bruker AXS area detector scaling and absorption correction
;
_exptl_crystal_colour yellow-orange
_exptl_crystal_density_diffrn 1.253
_exptl_crystal_description block
_exptl_crystal_F_000 576
_exptl_crystal_size_max 0.121
_exptl_crystal_size_mid 0.099
_exptl_crystal_size_min 0.055
_exptl_transmission_factor_max 0.7518
_exptl_transmission_factor_min 0.6756
_refine_diff_density_max 0.181
_refine_diff_density_min -0.184
_refine_diff_density_rms 0.038
_refine_ls_extinction_method none
_refine_ls_goodness_of_fit_ref 1.053
_refine_ls_hydrogen_treatment constr
_refine_ls_matrix_type full
_refine_ls_number_parameters 204
_refine_ls_number_reflns 2127
_refine_ls_number_restraints 0
_refine_ls_restrained_S_all 1.053
_refine_ls_R_factor_all 0.1043
_refine_ls_R_factor_gt 0.0588
_refine_ls_shift/su_max 0.000
_refine_ls_shift/su_mean 0.000
_refine_ls_structure_factor_coef Fsqd
_refine_ls_weighting_details 'w=1/[\s^2^(Fo^2^)+(0.0429P)^2^+0.7620P] where P=(Fo^2^+2Fc^2^)/3'
_refine_ls_weighting_scheme calc
_refine_ls_wR_factor_gt 0.1132
_refine_ls_wR_factor_ref 0.1292
_reflns_Friedel_coverage 0.000
_reflns_number_gt 1363
_reflns_number_total 2127
_reflns_threshold_expression 'I > 2\s(I)'
_cod_data_source_file d0cp00110d2.cif
_cod_data_source_block cu_PGIF269
_cod_depositor_comments
;
The following automatic conversions were performed:

data item '_exptl_absorpt_correction_type' value 'Multi-Scan' was
changed to 'multi-scan' in accordance with the
/home/data/users/saulius/crontab/automatic-downloads/rss-feeds/RSC/lib/dictionaries/cif_core.dic
dictionary named 'cif_core.dic' version 2.4.2 last updated on
2011-04-26.

Automatic conversion script
Id: cif_fix_values 7556 2019-12-06 15:28:31Z antanas 

 Adding full bibliography for 7240097--7240102.cif.
;
_cod_original_cell_volume 1433.2(16)
_cod_original_sg_symbol_H-M 'P 21/c'
_cod_database_code 7240101
_shelx_shelxl_version_number 2018/3
_shelx_space_group_comment
;
The symmetry employed for this shelxl refinement is uniquely defined
by the following loop, which should always be used as a source of
symmetry information in preference to the above space-group names.
They are only intended as comments.
;
_shelx_estimated_absorpt_t_min 0.925
_shelx_estimated_absorpt_t_max 0.965

loop_
_space_group_symop_operation_xyz
'x, y, z'
'-x, y+1/2, -z+1/2'
'-x, -y, -z'
'x, -y-1/2, z-1/2'

loop_
_atom_site_label
_atom_site_type_symbol
_atom_site_fract_x
_atom_site_fract_y
_atom_site_fract_z
_atom_site_U_iso_or_equiv
_atom_site_adp_type
_atom_site_occupancy
_atom_site_site_symmetry_order
_atom_site_calc_flag
_atom_site_refinement_flags_posn
_atom_site_refinement_flags_adp
_atom_site_refinement_flags_occupancy
_atom_site_disorder_assembly
_atom_site_disorder_group
O1 O 0.5690(2) 0.66381(13) 0.52588(15) 0.0609(6) Uani 1 1 d . . . . .
H1O H 0.600341 0.619261 0.558922 0.091 Uiso 1 1 calc R U . . .
N1 N 0.5325(3) 0.52653(14) 0.63516(16) 0.0490(6) Uani 1 1 d . . . . .
N2 N 0.0340(3) 0.81326(18) 0.38049(19) 0.0693(8) Uani 1 1 d . . . . .
N3 N 0.8029(3) 0.46059(15) 0.70066(16) 0.0559(7) Uani 1 1 d . . . . .
N4 N 0.5096(4) 0.40611(17) 0.74579(19) 0.0669(7) Uani 1 1 d . . . . .
C1 C 0.3501(4) 0.53409(18) 0.61555(19) 0.0487(7) Uani 1 1 d . . . . .
H1 H 0.271891 0.492612 0.642227 0.058 Uiso 1 1 calc R U . . .
C2 C 0.2717(3) 0.60316(17) 0.55547(18) 0.0409(6) Uani 1 1 d . . . . .
C3 C 0.3864(3) 0.66734(17) 0.51159(19) 0.0417(7) Uani 1 1 d . . . . .
C4 C 0.3046(3) 0.73574(18) 0.45327(19) 0.0458(7) Uani 1 1 d . . . . .
H4 H 0.381195 0.776598 0.424389 0.055 Uiso 1 1 calc R U . . .
C5 C 0.1122(4) 0.74520(18) 0.4366(2) 0.0470(7) Uani 1 1 d . . . . .
C6 C -0.0027(4) 0.68117(18) 0.4816(2) 0.0482(7) Uani 1 1 d . . . . .
H6 H -0.132390 0.686013 0.472048 0.058 Uiso 1 1 calc R U . . .
C7 C 0.0763(4) 0.61375(18) 0.53779(19) 0.0470(7) Uani 1 1 d . . . . .
H7 H -0.001232 0.572799 0.565859 0.056 Uiso 1 1 calc R U . . .
C8 C 0.1482(4) 0.8800(2) 0.3352(2) 0.0684(9) Uani 1 1 d . . . . .
H8A H 0.074020 0.907461 0.279316 0.082 Uiso 1 1 calc R U . . .
H8B H 0.253318 0.850134 0.308976 0.082 Uiso 1 1 calc R U . . .
C9 C 0.2217(5) 0.9523(2) 0.4066(3) 0.0877(11) Uani 1 1 d . . . . .
H9A H 0.299740 0.992295 0.372962 0.131 Uiso 1 1 calc R U . . .
H9B H 0.293628 0.925671 0.462820 0.131 Uiso 1 1 calc R U . . .
H9C H 0.118648 0.984936 0.429476 0.131 Uiso 1 1 calc R U . . .
C12 C 0.6157(4) 0.46007(18) 0.6974(2) 0.0509(7) Uani 1 1 d . . . . .
C13 C 0.8866(5) 0.3974(2) 0.7582(2) 0.0638(9) Uani 1 1 d . . . . .
H13 H 1.016502 0.394078 0.762945 0.077 Uiso 1 1 calc R U . . .
C14 C 0.7914(5) 0.3372(2) 0.8109(2) 0.0739(10) Uani 1 1 d . . . . .
H14 H 0.853260 0.292922 0.849803 0.089 Uiso 1 1 calc R U . . .
C15 C 0.6013(5) 0.3450(2) 0.8035(2) 0.0801(10) Uani 1 1 d . . . . .
H15 H 0.533013 0.306209 0.840298 0.096 Uiso 1 1 calc R U . . .
C10A C -0.1649(17) 0.8403(7) 0.3825(7) 0.065(4) Uani 0.589(18) 1 d . . P A -1
H10A H -0.177502 0.904855 0.379436 0.078 Uiso 0.589(18) 1 calc R U P A -1
H10B H -0.215117 0.818784 0.442704 0.078 Uiso 0.589(18) 1 calc R U P A -1
C11A C -0.2632(17) 0.7974(6) 0.2910(9) 0.088(3) Uani 0.589(18) 1 d . . P A -1
H11A H -0.204563 0.815719 0.232907 0.131 Uiso 0.589(18) 1 calc R U P A -1
H11B H -0.392150 0.815412 0.284249 0.131 Uiso 0.589(18) 1 calc R U P A -1
H11C H -0.255772 0.733475 0.297526 0.131 Uiso 0.589(18) 1 calc R U P A -1
C10B C -0.173(2) 0.8086(9) 0.3370(14) 0.066(4) Uani 0.411(18) 1 d . . P A -2
H10C H -0.185322 0.825831 0.266973 0.079 Uiso 0.411(18) 1 calc R U P A -2
H10D H -0.221866 0.748589 0.342872 0.079 Uiso 0.411(18) 1 calc R U P A -2
C11B C -0.273(3) 0.8726(9) 0.3976(11) 0.117(5) Uani 0.411(18) 1 d . . P A -2
H11D H -0.264395 0.852742 0.465950 0.140 Uiso 0.411(18) 1 calc R U P A -2
H11E H -0.402011 0.875726 0.371823 0.140 Uiso 0.411(18) 1 calc R U P A -2
H11F H -0.216913 0.930736 0.394412 0.140 Uiso 0.411(18) 1 calc R U P A -2

loop_
_atom_site_aniso_label
_atom_site_aniso_U_11
_atom_site_aniso_U_22
_atom_site_aniso_U_33
_atom_site_aniso_U_23
_atom_site_aniso_U_13
_atom_site_aniso_U_12
O1 0.0366(11) 0.0664(15) 0.0795(15) 0.0249(11) 0.0043(9) 0.0025(9)
N1 0.0535(15) 0.0461(15) 0.0469(14) 0.0024(11) 0.0023(11) 0.0085(11)
N2 0.0400(14) 0.0748(19) 0.093(2) 0.0378(16) 0.0081(14) 0.0074(13)
N3 0.0626(17) 0.0509(16) 0.0526(16) -0.0005(12) -0.0034(12) 0.0085(13)
N4 0.0796(18) 0.0631(17) 0.0601(16) 0.0232(14) 0.0169(14) 0.0079(15)
C1 0.062(2) 0.0416(18) 0.0434(17) -0.0013(14) 0.0106(14) -0.0038(14)
C2 0.0404(16) 0.0417(16) 0.0415(16) -0.0022(13) 0.0078(12) -0.0036(13)
C3 0.0343(16) 0.0458(17) 0.0456(17) -0.0008(14) 0.0077(12) -0.0034(13)
C4 0.0394(16) 0.0482(18) 0.0508(17) 0.0063(14) 0.0093(13) -0.0045(13)
C5 0.0399(16) 0.0506(18) 0.0507(17) 0.0083(14) 0.0047(14) 0.0000(13)
C6 0.0329(14) 0.0553(19) 0.0566(18) 0.0005(15) 0.0058(13) -0.0044(14)
C7 0.0424(17) 0.0504(18) 0.0495(17) -0.0011(15) 0.0115(13) -0.0111(14)
C8 0.0585(19) 0.073(2) 0.074(2) 0.0317(19) 0.0106(17) 0.0080(17)
C9 0.084(3) 0.079(3) 0.101(3) 0.020(2) 0.012(2) -0.007(2)
C12 0.067(2) 0.0416(18) 0.0438(18) -0.0003(14) 0.0059(16) 0.0074(16)
C13 0.074(2) 0.057(2) 0.058(2) -0.0033(17) -0.0082(18) 0.0101(18)
C14 0.101(3) 0.062(2) 0.058(2) 0.0129(18) 0.002(2) 0.024(2)
C15 0.095(3) 0.078(3) 0.069(2) 0.028(2) 0.019(2) 0.017(2)
C10A 0.065(8) 0.061(7) 0.069(6) 0.002(4) 0.005(6) -0.002(6)
C11A 0.059(5) 0.102(6) 0.097(7) 0.015(5) -0.016(5) -0.003(5)
C10B 0.047(9) 0.059(8) 0.086(11) 0.013(7) -0.027(9) -0.005(7)
C11B 0.072(8) 0.076(8) 0.212(15) 0.024(8) 0.065(9) 0.026(7)

loop_
_atom_type_symbol
_atom_type_description
_atom_type_scat_dispersion_real
_atom_type_scat_dispersion_imag
_atom_type_scat_source
C C 0.0181 0.0091 'International Tables Vol C Tables 4.2.6.8 and 6.1.1.4'
H H 0.0000 0.0000 'International Tables Vol C Tables 4.2.6.8 and 6.1.1.4'
N N 0.0311 0.0180 'International Tables Vol C Tables 4.2.6.8 and 6.1.1.4'
O O 0.0492 0.0322 'International Tables Vol C Tables 4.2.6.8 and 6.1.1.4'

loop_
_geom_angle_atom_site_label_1
_geom_angle_atom_site_label_2
_geom_angle_atom_site_label_3
_geom_angle
_geom_angle_site_symmetry_1
_geom_angle_site_symmetry_3
_geom_angle_publ_flag
C3 O1 H1O 109.5 . . ?
C1 N1 C12 122.9(2) . . ?
C5 N2 C8 121.6(2) . . ?
C5 N2 C10A 122.9(4) . . ?
C8 N2 C10A 113.5(4) . . ?
C5 N2 C10B 120.6(5) . . ?
C8 N2 C10B 115.5(5) . . ?
C13 N3 C12 114.4(3) . . ?
C12 N4 C15 115.4(3) . . ?
N1 C1 C2 121.3(3) . . ?
N1 C1 H1 119.4 . . ?
C2 C1 H1 119.4 . . ?
C1 C2 C7 121.4(2) . . ?
C1 C2 C3 121.3(2) . . ?
C7 C2 C3 117.2(2) . . ?
O1 C3 C4 118.6(2) . . ?
O1 C3 C2 121.4(2) . . ?
C4 C3 C2 120.0(2) . . ?
C3 C4 C5 122.0(2) . . ?
C3 C4 H4 119.0 . . ?
C5 C4 H4 119.0 . . ?
N2 C5 C4 121.4(2) . . ?
N2 C5 C6 120.7(2) . . ?
C4 C5 C6 117.9(2) . . ?
C7 C6 C5 120.3(2) . . ?
C7 C6 H6 119.8 . . ?
C5 C6 H6 119.8 . . ?
C6 C7 C2 122.5(3) . . ?
C6 C7 H7 118.8 . . ?
C2 C7 H7 118.8 . . ?
N2 C8 C9 113.8(3) . . ?
N2 C8 H8A 108.8 . . ?
C9 C8 H8A 108.8 . . ?
N2 C8 H8B 108.8 . . ?
C9 C8 H8B 108.8 . . ?
H8A C8 H8B 107.7 . . ?
C8 C9 H9A 109.5 . . ?
C8 C9 H9B 109.5 . . ?
H9A C9 H9B 109.5 . . ?
C8 C9 H9C 109.5 . . ?
H9A C9 H9C 109.5 . . ?
H9B C9 H9C 109.5 . . ?
N4 C12 N3 127.6(3) . . ?
N4 C12 N1 119.7(3) . . ?
N3 C12 N1 112.8(3) . . ?
N3 C13 C14 123.3(3) . . ?
N3 C13 H13 118.4 . . ?
C14 C13 H13 118.4 . . ?
C15 C14 C13 116.8(3) . . ?
C15 C14 H14 121.6 . . ?
C13 C14 H14 121.6 . . ?
N4 C15 C14 122.6(3) . . ?
N4 C15 H15 118.7 . . ?
C14 C15 H15 118.7 . . ?
N2 C10A C11A 104.4(9) . . ?
N2 C10A H10A 110.9 . . ?
C11A C10A H10A 110.9 . . ?
N2 C10A H10B 110.9 . . ?
C11A C10A H10B 110.9 . . ?
H10A C10A H10B 108.9 . . ?
C10A C11A H11A 109.5 . . ?
C10A C11A H11B 109.5 . . ?
H11A C11A H11B 109.5 . . ?
C10A C11A H11C 109.5 . . ?
H11A C11A H11C 109.5 . . ?
H11B C11A H11C 109.5 . . ?
C11B C10B N2 105.1(15) . . ?
C11B C10B H10C 110.7 . . ?
N2 C10B H10C 110.7 . . ?
C11B C10B H10D 110.7 . . ?
N2 C10B H10D 110.7 . . ?
H10C C10B H10D 108.8 . . ?
C10B C11B H11D 109.5 . . ?
C10B C11B H11E 109.5 . . ?
H11D C11B H11E 109.5 . . ?
C10B C11B H11F 109.5 . . ?
H11D C11B H11F 109.5 . . ?
H11E C11B H11F 109.5 . . ?

loop_
_geom_bond_atom_site_label_1
_geom_bond_atom_site_label_2
_geom_bond_distance
_geom_bond_site_symmetry_2
_geom_bond_publ_flag
O1 C3 1.308(3) . ?
O1 H1O 0.8200 . ?
N1 C1 1.315(3) . ?
N1 C12 1.396(3) . ?
N2 C5 1.356(3) . ?
N2 C8 1.459(4) . ?
N2 C10A 1.485(13) . ?
N2 C10B 1.545(17) . ?
N3 C13 1.328(3) . ?
N3 C12 1.340(4) . ?
N4 C12 1.320(4) . ?
N4 C15 1.331(4) . ?
C1 C2 1.396(4) . ?
C1 H1 0.9300 . ?
C2 C7 1.409(3) . ?
C2 C3 1.426(3) . ?
C3 C4 1.385(3) . ?
C4 C5 1.385(3) . ?
C4 H4 0.9300 . ?
C5 C6 1.433(4) . ?
C6 C7 1.352(3) . ?
C6 H6 0.9300 . ?
C7 H7 0.9300 . ?
C8 C9 1.507(4) . ?
C8 H8A 0.9700 . ?
C8 H8B 0.9700 . ?
C9 H9A 0.9600 . ?
C9 H9B 0.9600 . ?
C9 H9C 0.9600 . ?
C13 C14 1.366(4) . ?
C13 H13 0.9300 . ?
C14 C15 1.363(4) . ?
C14 H14 0.9300 . ?
C15 H15 0.9300 . ?
C10A C11A 1.501(15) . ?
C10A H10A 0.9700 . ?
C10A H10B 0.9700 . ?
C11A H11A 0.9600 . ?
C11A H11B 0.9600 . ?
C11A H11C 0.9600 . ?
C10B C11B 1.48(2) . ?
C10B H10C 0.9700 . ?
C10B H10D 0.9700 . ?
C11B H11D 0.9600 . ?
C11B H11E 0.9600 . ?
C11B H11F 0.9600 . ?

loop_
_geom_hbond_atom_site_label_D
_geom_hbond_atom_site_label_H
_geom_hbond_atom_site_label_A
_geom_hbond_distance_DH
_geom_hbond_distance_HA
_geom_hbond_distance_DA
_geom_hbond_angle_DHA
_geom_hbond_site_symmetry_A
_geom_hbond_publ_flag
O1 H1O N1 0.82 1.82 2.550(3) 148.2 . yes
C6 H6 O1 0.93 2.35 3.194(3) 151.2 1_455 yes

loop_
_geom_torsion_atom_site_label_1
_geom_torsion_atom_site_label_2
_geom_torsion_atom_site_label_3
_geom_torsion_atom_site_label_4
_geom_torsion
_geom_torsion_site_symmetry_1
_geom_torsion_site_symmetry_2
_geom_torsion_site_symmetry_3
_geom_torsion_site_symmetry_4
_geom_torsion_publ_flag
C12 N1 C1 C2 177.9(2) . . . . ?
N1 C1 C2 C7 -177.2(2) . . . . ?
N1 C1 C2 C3 1.1(4) . . . . ?
C1 C2 C3 O1 0.1(4) . . . . ?
C7 C2 C3 O1 178.5(2) . . . . ?
C1 C2 C3 C4 -179.2(2) . . . . ?
C7 C2 C3 C4 -0.9(4) . . . . ?
O1 C3 C4 C5 -178.5(3) . . . . ?
C2 C3 C4 C5 0.9(4) . . . . ?
C8 N2 C5 C4 -0.2(4) . . . . ?
C10A N2 C5 C4 -163.3(5) . . . . ?
C10B N2 C5 C4 162.1(8) . . . . ?
C8 N2 C5 C6 179.1(3) . . . . ?
C10A N2 C5 C6 16.0(6) . . . . ?
C10B N2 C5 C6 -18.6(9) . . . . ?
C3 C4 C5 N2 179.1(3) . . . . ?
C3 C4 C5 C6 -0.3(4) . . . . ?
N2 C5 C6 C7 -179.7(3) . . . . ?
C4 C5 C6 C7 -0.4(4) . . . . ?
C5 C6 C7 C2 0.4(4) . . . . ?
C1 C2 C7 C6 178.6(2) . . . . ?
C3 C2 C7 C6 0.2(4) . . . . ?
C5 N2 C8 C9 -80.5(4) . . . . ?
C10A N2 C8 C9 84.1(5) . . . . ?
C10B N2 C8 C9 116.3(8) . . . . ?
C15 N4 C12 N3 -0.6(5) . . . . ?
C15 N4 C12 N1 -179.8(3) . . . . ?
C13 N3 C12 N4 1.5(4) . . . . ?
C13 N3 C12 N1 -179.2(2) . . . . ?
C1 N1 C12 N4 -5.5(4) . . . . ?
C1 N1 C12 N3 175.1(2) . . . . ?
C12 N3 C13 C14 -0.6(4) . . . . ?
N3 C13 C14 C15 -1.1(5) . . . . ?
C12 N4 C15 C14 -1.4(5) . . . . ?
C13 C14 C15 N4 2.1(5) . . . . ?
C5 N2 C10A C11A -99.7(7) . . . . ?
C8 N2 C10A C11A 96.0(7) . . . . ?
C5 N2 C10B C11B 107.0(8) . . . . ?
C8 N2 C10B C11B -89.7(10) . . . . ?
